data_2016646
loop_
_publ_author_name
'Meng, Xiang-Gao'
'Lin, Zhi-Dong'
'Li, Ai-Min'

_publ_section_title
;
 Two three-dimensional networks in the binary molecular adducts
 4-methylimidazolium hydrogen terephthalate and
 bis(4-methylimidazolium) terephthalate
;
_journal_coeditor_code SK3225
_journal_issue 6
_journal_name_full 'Acta Crystallographica Section C'
_journal_page_first o322
_journal_page_last o325
_journal_paper_doi 10.1107/S0108270108013024
_journal_volume 64
_journal_year 2008
_chemical_formula_iupac '2C4 H7 N2 + , C8 H4 O4 2-'
_chemical_formula_moiety '2C4 H7 N2 + , C8 H4 O4 2-'
_chemical_formula_sum 'C16 H18 N4 O4'
_chemical_formula_weight 330.34
_chemical_name_systematic
;
bis(4-methylimidazolium) terephthalate
;
_space_group_IT_number 14
_symmetry_cell_setting monoclinic
_symmetry_space_group_name_Hall '-P 2ybc'
_symmetry_space_group_name_H-M 'P 1 21/c 1'
_atom_sites_solution_hydrogens geom
_atom_sites_solution_primary direct
_atom_sites_solution_secondary difmap
_audit_creation_method SHELXL97
_cell_angle_alpha 90.00
_cell_angle_beta 103.4540(10)
_cell_angle_gamma 90.00
_cell_formula_units_Z 2
_cell_length_a 10.7759(7)
_cell_length_b 7.5608(5)
_cell_length_c 10.3254(7)
_cell_measurement_reflns_used 2847
_cell_measurement_temperature 296(2)
_cell_measurement_theta_max 28.06
_cell_measurement_theta_min 3.32
_cell_volume 818.17(9)
_computing_cell_refinement 'SMART (Bruker, 2001)'
_computing_data_collection 'SMART (Bruker, 2001)'
_computing_data_reduction 'SAINT-Plus (Bruker, 2001)'
_computing_molecular_graphics 'PLATON (Spek, 2003)'
_computing_publication_material 'PLATON (Spek, 2003)'
_computing_structure_refinement 'SHELXL97 (Sheldrick, 2008)'
_computing_structure_solution 'SHELXS97 (Sheldrick, 2008)'
_diffrn_ambient_temperature 296(2)
_diffrn_measured_fraction_theta_full 0.991
_diffrn_measured_fraction_theta_max 0.991
_diffrn_measurement_device_type 'Bruker SMART APEX CCD area-detector'
_diffrn_measurement_method '0.3\% wide \w exposures'
_diffrn_radiation_monochromator graphite
_diffrn_radiation_source 'fine focus sealed Siemens Mo tube'
_diffrn_radiation_type 'Mo k\a'
_diffrn_radiation_wavelength 0.71073
_diffrn_reflns_av_R_equivalents 0.0288
_diffrn_reflns_av_sigmaI/netI 0.0230
_diffrn_reflns_limit_h_max 14
_diffrn_reflns_limit_h_min -11
_diffrn_reflns_limit_k_max 9
_diffrn_reflns_limit_k_min -9
_diffrn_reflns_limit_l_max 13
_diffrn_reflns_limit_l_min -13
_diffrn_reflns_number 8924
_diffrn_reflns_theta_full 27.50
_diffrn_reflns_theta_max 27.50
_diffrn_reflns_theta_min 1.94
_exptl_absorpt_coefficient_mu 0.099
_exptl_absorpt_correction_T_max 0.9902
_exptl_absorpt_correction_T_min 0.9453
_exptl_absorpt_correction_type multi-scan
_exptl_absorpt_process_details '(SADABS; Sheldrick, 1997)'
_exptl_crystal_colour colourless
_exptl_crystal_density_diffrn 1.341
_exptl_crystal_density_method 'not measured'
_exptl_crystal_description block
_exptl_crystal_F_000 348
_exptl_crystal_size_max 0.36
_exptl_crystal_size_mid 0.30
_exptl_crystal_size_min 0.10
_refine_diff_density_max 0.239
_refine_diff_density_min -0.208
_refine_ls_extinction_method none
_refine_ls_goodness_of_fit_ref 1.083
_refine_ls_hydrogen_treatment mixed
_refine_ls_matrix_type full
_refine_ls_number_parameters 116
_refine_ls_number_reflns 1860
_refine_ls_number_restraints 0
_refine_ls_restrained_S_all 1.083
_refine_ls_R_factor_all 0.0596
_refine_ls_R_factor_gt 0.0484
_refine_ls_shift/su_max 0.000
_refine_ls_shift/su_mean 0.000
_refine_ls_structure_factor_coef Fsqd
_refine_ls_weighting_details 'calc w = 1/[\s^2^(Fo^2^)+(0.0899P)^2^+0.1197P] where P=(Fo^2^+2Fc^2^)/3'
_refine_ls_weighting_scheme calc
_refine_ls_wR_factor_gt 0.1414
_refine_ls_wR_factor_ref 0.1505
_reflns_number_gt 1491
_reflns_number_total 1860
_reflns_threshold_expression I>2\s(I)
_cod_data_source_file sk3225.cif
_cod_data_source_block II
_cod_original_sg_symbol_H-M 'P 21/c'
_cod_database_code 2016646
_cod_database_fobs_code 2016646

loop_
_symmetry_equiv_pos_as_xyz
'x, y, z'
'-x, y+1/2, -z+1/2'
'-x, -y, -z'
'x, -y-1/2, z-1/2'

loop_
_atom_site_type_symbol
_atom_site_label
_atom_site_fract_x
_atom_site_fract_y
_atom_site_fract_z
_atom_site_U_iso_or_equiv
_atom_site_adp_type
_atom_site_calc_flag
_atom_site_refinement_flags
_atom_site_occupancy
C C1 0.11809(13) 0.04803(19) 0.97667(14) 0.0322(3) Uani d . 1
C C2 0.09761(15) 0.0555(2) 1.10452(15) 0.0423(4) Uani d . 1
H H2 0.1627 0.0926 1.1752 0.051 Uiso calc R 1
C C3 0.02051(15) -0.0074(3) 0.87335(15) 0.0433(4) Uani d . 1
H H3 0.0337 -0.0129 0.7876 0.052 Uiso calc R 1
C C4 0.24642(14) 0.0995(2) 0.95080(15) 0.0341(4) Uani d . 1
C C5 0.64073(16) 0.3094(2) 1.03102(16) 0.0442(4) Uani d . 1
H H5 0.6706 0.2690 1.1178 0.053 Uiso calc R 1
C C6 0.51308(15) 0.3646(2) 0.83893(16) 0.0451(4) Uani d . 1
H H6 0.4409 0.3695 0.7691 0.054 Uiso calc R 1
C C7 0.70940(14) 0.3985(2) 0.95839(16) 0.0374(4) Uani d . 1
C C8 0.84578(17) 0.4522(3) 0.9885(2) 0.0569(5) Uani d . 1
H H8A 0.8780 0.4587 1.0833 0.085 Uiso calc R 1
H H8B 0.8534 0.5659 0.9498 0.085 Uiso calc R 1
H H8C 0.8940 0.3667 0.9521 0.085 Uiso calc R 1
N N1 0.62720(12) 0.43310(18) 0.83836(13) 0.0387(4) Uani d . 1
H H1A 0.6463(19) 0.495(3) 0.780(2) 0.046 Uiso d . 1
N N2 0.52027(13) 0.28898(19) 0.95533(14) 0.0443(4) Uani d . 1
H H2A 0.455(2) 0.230(2) 0.9814(19) 0.053 Uiso d . 1
O O1 0.33403(11) 0.14222(19) 1.04883(11) 0.0516(4) Uani d . 1
O O2 0.25708(11) 0.09877(17) 0.83280(11) 0.0480(4) Uani d . 1

loop_
_atom_site_aniso_label
_atom_site_aniso_U_11
_atom_site_aniso_U_22
_atom_site_aniso_U_33
_atom_site_aniso_U_12
_atom_site_aniso_U_13
_atom_site_aniso_U_23
C1 0.0270(7) 0.0371(8) 0.0353(7) -0.0042(5) 0.0128(6) -0.0010(6)
C2 0.0296(8) 0.0648(11) 0.0337(8) -0.0135(7) 0.0099(6) -0.0078(7)
C3 0.0342(8) 0.0686(11) 0.0307(7) -0.0117(7) 0.0150(6) -0.0065(7)
C4 0.0281(7) 0.0372(8) 0.0405(8) -0.0035(6) 0.0149(6) -0.0017(6)
C5 0.0377(8) 0.0494(10) 0.0475(9) -0.0013(7) 0.0140(7) 0.0095(7)
C6 0.0283(8) 0.0572(11) 0.0485(9) -0.0011(7) 0.0064(6) -0.0119(8)
C7 0.0294(7) 0.0398(8) 0.0436(8) -0.0017(6) 0.0100(6) 0.0011(6)
C8 0.0320(9) 0.0675(13) 0.0689(12) -0.0090(8) 0.0075(8) 0.0051(9)
N1 0.0333(7) 0.0490(8) 0.0365(7) -0.0044(5) 0.0135(5) 0.0007(5)
N2 0.0341(7) 0.0479(8) 0.0560(8) -0.0086(6) 0.0204(6) -0.0003(6)
O1 0.0311(6) 0.0797(9) 0.0459(7) -0.0199(6) 0.0131(5) -0.0080(6)
O2 0.0368(6) 0.0721(8) 0.0411(6) -0.0052(5) 0.0210(5) -0.0015(5)

loop_
_atom_type_symbol
_atom_type_description
_atom_type_scat_dispersion_real
_atom_type_scat_dispersion_imag
_atom_type_scat_source
C C 0.0033 0.0016 'International Tables Vol C Tables 4.2.6.8 and 6.1.1.4'
H H 0.0000 0.0000 'International Tables Vol C Tables 4.2.6.8 and 6.1.1.4'
N N 0.0061 0.0033 'International Tables Vol C Tables 4.2.6.8 and 6.1.1.4'
O O 0.0106 0.0060 'International Tables Vol C Tables 4.2.6.8 and 6.1.1.4'

loop_
_geom_angle_atom_site_label_1
_geom_angle_atom_site_label_2
_geom_angle_atom_site_label_3
_geom_angle_site_symmetry_1
_geom_angle_site_symmetry_3
_geom_angle
_geom_angle_publ_flag
C3 C1 C2 . . 119.14(13) no
C3 C1 C4 . . 120.26(13) no
C2 C1 C4 . . 120.60(13) no
C1 C2 C3 . 3_557 119.90(14) no
C1 C2 H2 . . 120.0 no
C3 C2 H2 3_557 . 120.0 no
C1 C3 C2 . 3_557 120.96(13) no
C1 C3 H3 . . 119.5 no
C2 C3 H3 3_557 . 119.5 no
O2 C4 O1 . . 124.38(13) no
O2 C4 C1 . . 117.65(13) no
O1 C4 C1 . . 117.96(13) no
C7 C5 N2 . . 108.11(15) no
C7 C5 H5 . . 125.9 no
N2 C5 H5 . . 125.9 no
N2 C6 N1 . . 108.28(14) no
N2 C6 H6 . . 125.9 no
N1 C6 H6 . . 125.9 no
C5 C7 N1 . . 105.97(14) no
C5 C7 C8 . . 131.54(16) no
N1 C7 C8 . . 122.47(15) no
C7 C8 H8A . . 109.5 no
C7 C8 H8B . . 109.5 no
H8A C8 H8B . . 109.5 no
C7 C8 H8C . . 109.5 no
H8A C8 H8C . . 109.5 no
H8B C8 H8C . . 109.5 no
C6 N1 C7 . . 108.91(13) no
C6 N1 H1A . . 127.5(14) no
C7 N1 H1A . . 123.3(14) no
C6 N2 C5 . . 108.73(14) no
C6 N2 H2A . . 125.9(12) no
C5 N2 H2A . . 125.4(12) no

loop_
_geom_bond_atom_site_label_1
_geom_bond_atom_site_label_2
_geom_bond_site_symmetry_2
_geom_bond_distance
_geom_bond_publ_flag
C1 C3 . 1.378(2) no
C1 C2 . 1.3893(19) no
C1 C4 . 1.5189(19) no
C2 C3 3_557 1.393(2) no
C2 H2 . 0.9300 no
C3 C2 3_557 1.393(2) no
C3 H3 . 0.9300 no
C4 O2 . 1.2501(18) no
C4 O1 . 1.2552(19) no
C5 C7 . 1.350(2) no
C5 N2 . 1.359(2) no
C5 H5 . 0.9300 no
C6 N2 . 1.317(2) no
C6 N1 . 1.336(2) no
C6 H6 . 0.9300 no
C7 N1 . 1.370(2) no
C7 C8 . 1.486(2) no
C8 H8A . 0.9600 no
C8 H8B . 0.9600 no
C8 H8C . 0.9600 no
N1 H1A . 0.82(2) no
N2 H2A . 0.92(2) no

loop_
_geom_hbond_atom_site_label_D
_geom_hbond_atom_site_label_H
_geom_hbond_atom_site_label_A
_geom_hbond_site_symmetry_A
_geom_hbond_distance_DH
_geom_hbond_distance_HA
_geom_hbond_distance_DA
_geom_hbond_angle_DHA
_geom_hbond_publ_flag
N1 H1A O2 2_656 0.82(2) 1.90(2) 2.6968(18) 161.0(19) no
C6 H6 O1 4_565 0.93 2.30 3.164(2) 154 no
N2 H2A O1 . 0.92(2) 1.74(2) 2.6632(17) 171.8(18) no
N2 H2A O2 . 0.92(2) 2.52(2) 3.1691(18) 127.3(15) no

loop_
_geom_torsion_atom_site_label_1
_geom_torsion_atom_site_label_2
_geom_torsion_atom_site_label_3
_geom_torsion_atom_site_label_4
_geom_torsion_site_symmetry_4
_geom_torsion
_geom_torsion_publ_flag
C3 C1 C2 C3 3_557 -0.1(3) no
C4 C1 C2 C3 3_557 -179.82(15) no
C2 C1 C3 C2 3_557 0.1(3) no
C4 C1 C3 C2 3_557 179.83(16) no
C3 C1 C4 O2 . 3.8(2) no
C2 C1 C4 O2 . -176.41(15) no
C3 C1 C4 O1 . -177.13(16) no
C2 C1 C4 O1 . 2.6(2) no
N2 C5 C7 N1 . 0.79(19) no
N2 C5 C7 C8 . -177.79(18) no
N2 C6 N1 C7 . 0.36(19) no
C5 C7 N1 C6 . -0.71(18) no
C8 C7 N1 C6 . 178.03(16) no
N1 C6 N2 C5 . 0.1(2) no
C7 C5 N2 C6 . -0.6(2) no
